data_7028316
loop_
_publ_author_name
'Hou, Wentao'
'Guo, Jiuyu'
'Xu, Xiao'
'Wang, Zuoxiang'
'Zhang, Deng'
'Wan, Hongxiang'
'Song, You'
'Zhu, Dunru'
'Xu, Yan'

_publ_section_title
;
 Syntheses, structures and properties of two 2-D layered hybrid
 organic-inorganic materials based on different V4O12 building units.
;
_journal_issue 2
_journal_name_full 'Dalton transactions (Cambridge, England : 2003)'
_journal_page_first 865
_journal_page_last 871
_journal_paper_doi 10.1039/c3dt52195h
_journal_volume 43
_journal_year 2014
_chemical_formula_sum 'C16 H14 N6 O12 V4 Zn2'
_chemical_formula_weight 816.83
_chemical_name_systematic
; 
 ? 
;
_space_group_IT_number 2
_symmetry_cell_setting triclinic
_symmetry_space_group_name_Hall '-P 1'
_symmetry_space_group_name_H-M 'P -1'
_atom_sites_solution_hydrogens geom
_atom_sites_solution_primary direct
_atom_sites_solution_secondary difmap
_audit_creation_method SHELXL-97
_cell_angle_alpha 92.394(7)
_cell_angle_beta 105.807(7)
_cell_angle_gamma 112.067(7)
_cell_formula_units_Z 2
_cell_length_a 8.466(5)
_cell_length_b 10.357(6)
_cell_length_c 15.391(8)
_cell_measurement_reflns_used 1542
_cell_measurement_temperature 296(2)
_cell_measurement_theta_max 26.325
_cell_measurement_theta_min 2.712
_cell_volume 1187.5(12)
_computing_cell_refinement 'SAINT (Bruker, 2005)'
_computing_data_collection 'APEX2 (Bruker, 2005)'
_computing_data_reduction SAINT
_computing_molecular_graphics SHELXTL
_computing_publication_material SHELXTL
_computing_structure_refinement 'SHELXL-97 (Sheldrick, 1997)'
_computing_structure_solution 'SHELXS-97 (Sheldrick, 1990)'
_diffrn_ambient_temperature 296(2)
_diffrn_measured_fraction_theta_full 0.977
_diffrn_measured_fraction_theta_max 0.977
_diffrn_measurement_device_type 'Bruker Apex2 CCD'
_diffrn_measurement_method '\w scans'
_diffrn_radiation_monochromator graphite
_diffrn_radiation_source 'fine-focus sealed tube'
_diffrn_radiation_type MoK\a
_diffrn_radiation_wavelength 0.71073
_diffrn_reflns_av_R_equivalents 0.0427
_diffrn_reflns_av_unetI/netI 0.0640
_diffrn_reflns_limit_h_max 10
_diffrn_reflns_limit_h_min -10
_diffrn_reflns_limit_k_max 12
_diffrn_reflns_limit_k_min -12
_diffrn_reflns_limit_l_max 18
_diffrn_reflns_limit_l_min -18
_diffrn_reflns_number 8794
_diffrn_reflns_theta_full 25.50
_diffrn_reflns_theta_max 25.50
_diffrn_reflns_theta_min 1.39
_exptl_absorpt_coefficient_mu 3.574
_exptl_absorpt_correction_T_max 0.6737
_exptl_absorpt_correction_T_min 0.6162
_exptl_absorpt_correction_type multi-scan
_exptl_absorpt_process_details '(SADABS; Sheldrick, 2003)'
_exptl_crystal_colour lightyellow
_exptl_crystal_density_diffrn 2.284
_exptl_crystal_density_method 'not measured'
_exptl_crystal_description rhombic
_exptl_crystal_F_000 800
_exptl_crystal_size_max 0.15
_exptl_crystal_size_mid 0.13
_exptl_crystal_size_min 0.12
_refine_diff_density_max 0.565
_refine_diff_density_min -0.441
_refine_diff_density_rms 0.104
_refine_ls_extinction_method none
_refine_ls_goodness_of_fit_ref 1.006
_refine_ls_hydrogen_treatment mixed
_refine_ls_matrix_type full
_refine_ls_number_parameters 367
_refine_ls_number_reflns 4323
_refine_ls_number_restraints 116
_refine_ls_restrained_S_all 1.003
_refine_ls_R_factor_all 0.1019
_refine_ls_R_factor_gt 0.0328
_refine_ls_shift/su_max 0.028
_refine_ls_shift/su_mean 0.002
_refine_ls_structure_factor_coef Fsqd
_refine_ls_weighting_details 'calc w=1/[\s^2^(Fo^2^)+(0.0083P)^2^+0.0000P] where P=(Fo^2^+2Fc^2^)/3'
_refine_ls_weighting_scheme calc
_refine_ls_wR_factor_gt 0.0505
_refine_ls_wR_factor_ref 0.0553
_reflns_number_gt 1792
_reflns_number_total 4323
_reflns_threshold_expression >2sigma(I)
_cod_data_source_file c3dt52195h.txt
_cod_data_source_block hwt-7
_cod_original_cell_volume 1187.6(11)
_cod_original_sg_symbol_H-M P-1
_cod_database_code 7028316

loop_
_symmetry_equiv_pos_as_xyz
'x, y, z'
'-x, -y, -z'

loop_
_atom_site_label
_atom_site_type_symbol
_atom_site_fract_x
_atom_site_fract_y
_atom_site_fract_z
_atom_site_U_iso_or_equiv
_atom_site_adp_type
_atom_site_occupancy
_atom_site_symmetry_multiplicity
_atom_site_calc_flag
_atom_site_refinement_flags
Zn1 Zn 0.74838(5) 0.26632(4) 0.20214(3) 0.01919(14) Uani 1 1 d .
Zn2 Zn 1.25133(6) 0.73344(4) 0.29811(3) 0.01794(14) Uani 1 1 d .
V1 V 0.91681(7) 0.55001(6) 0.39351(4) 0.01512(19) Uani 1 1 d .
V2 V 1.08443(8) 0.45081(6) 0.10671(5) 0.0162(2) Uani 1 1 d .
V3 V 0.51822(7) 0.54644(6) 0.39356(4) 0.0203(2) Uani 1 1 d .
V4 V 1.48091(9) 0.45261(7) 0.10683(5) 0.0212(2) Uani 1 1 d .
N1 N 0.8848(3) 0.1553(3) 0.2917(2) 0.0202(9) Uani 1 1 d U
N2 N 0.5781(3) 0.0583(3) 0.15416(19) 0.0171(10) Uani 1 1 d U
N3 N 0.5225(4) -0.1671(3) 0.1513(2) 0.0273(10) Uani 1 1 d U
H3B H 0.5298 -0.2452 0.1638 0.033 Uiso 1 1 calc R
N4 N 1.1172(4) 0.8470(3) 0.2065(2) 0.0196(9) Uani 1 1 d U
N5 N 1.4211(4) 0.9403(3) 0.3465(2) 0.0255(11) Uani 1 1 d U
N6 N 1.4727(4) 1.1647(3) 0.3471(2) 0.0309(10) Uani 1 1 d U
H6A H 1.4560 1.2377 0.3296 0.037 Uiso 1 1 calc R
C1 C 1.0318(5) 0.2086(4) 0.3624(3) 0.0279(12) Uani 1 1 d U
H1A H 1.0927 0.3061 0.3784 0.033 Uiso 1 1 calc R
C2 C 1.0977(5) 0.1221(4) 0.4134(3) 0.0446(15) Uani 1 1 d U
H2A H 1.1995 0.1640 0.4642 0.054 Uiso 1 1 calc R
C3 C 1.0245(5) -0.0133(4) 0.3937(3) 0.0351(10) Uani 1 1 d U
H3A H 1.0771 -0.0681 0.4263 0.042 Uiso 1 1 calc R
C4 C 0.8584(4) -0.0780(4) 0.3195(2) 0.0250(10) Uani 1 1 d U
H4A H 0.7945 -0.1754 0.3046 0.030 Uiso 1 1 calc R
C5 C 0.8018(4) 0.0138(3) 0.2727(2) 0.0168(9) Uani 1 1 d U
C6 C 0.6380(4) -0.0355(3) 0.1951(3) 0.0218(10) Uani 1 1 d U
C7 C 0.4249(5) -0.0131(4) 0.0845(3) 0.0271(13) Uani 1 1 d U
H7A H 0.3583 0.0281 0.0463 0.033 Uiso 1 1 calc R
C8 C 0.3843(5) -0.1500(4) 0.0792(3) 0.0335(11) Uani 1 1 d U
H8A H 0.2858 -0.2217 0.0372 0.040 Uiso 1 1 calc R
C9 C 0.9671(5) 0.7950(4) 0.1351(3) 0.0299(12) Uani 1 1 d U
H9A H 0.9081 0.6973 0.1200 0.036 Uiso 1 1 calc R
C10 C 0.8941(5) 0.8728(4) 0.0832(3) 0.0326(12) Uani 1 1 d U
H10A H 0.7882 0.8326 0.0346 0.039 Uiso 1 1 calc R
C11 C 0.9946(5) 1.0235(4) 0.1095(3) 0.0308(11) Uani 1 1 d U
H11A H 0.9548 1.0843 0.0762 0.037 Uiso 1 1 calc R
C12 C 1.1412(5) 1.0756(4) 0.1798(3) 0.0220(10) Uani 1 1 d U
H12A H 1.2024 1.1731 0.1958 0.026 Uiso 1 1 calc R
C13 C 1.2080(5) 0.9893(4) 0.2311(3) 0.0218(10) Uani 1 1 d U
C14 C 1.3677(5) 1.0309(4) 0.3083(3) 0.0167(10) Uani 1 1 d U
C15 C 1.5787(5) 1.0236(4) 0.4166(3) 0.0322(15) Uani 1 1 d U
H15A H 1.6533 0.9904 0.4567 0.039 Uiso 1 1 calc R
C16 C 1.6051(5) 1.1669(4) 0.4162(3) 0.0241(10) Uani 1 1 d U
H16A H 1.6966 1.2454 0.4562 0.029 Uiso 1 1 calc R
O1 O 0.5000 0.5000 0.5000 0.0620(19) Uani 1 2 d S
O2 O 1.5000 0.5000 0.0000 0.067(2) Uani 1 2 d S
O3 O 1.5938(3) 0.5932(2) 0.1808(2) 0.0424(11) Uani 1 1 d .
O4 O 0.4056(4) 0.4074(3) 0.3152(2) 0.0367(11) Uani 1 1 d .
O5 O 1.4440(3) 0.6688(2) 0.36600(19) 0.0348(10) Uani 1 1 d U
O6 O 0.5600(3) 0.3302(3) 0.1293(2) 0.0329(10) Uani 1 1 d .
O7 O 1.0000 0.5000 0.5000 0.0298(13) Uani 1 2 d SU
O8 O 1.0000 0.5000 0.0000 0.0304(14) Uani 1 2 d S
O9 O 0.9196(3) 0.3251(2) 0.12880(17) 0.0274(8) Uani 1 1 d U
O10 O 1.0841(3) 0.6760(3) 0.37085(19) 0.0248(9) Uani 1 1 d .
O11 O 1.1756(3) 0.5886(2) 0.18666(17) 0.0313(9) Uani 1 1 d .
O12 O 0.8271(3) 0.4114(3) 0.31311(19) 0.0276(10) Uani 1 1 d .
O13 O 0.7524(3) 0.6133(2) 0.40237(17) 0.0235(8) Uani 1 1 d .
O14 O 1.2424(3) 0.3864(3) 0.09589(19) 0.0253(9) Uani 1 1 d .

loop_
_atom_site_aniso_label
_atom_site_aniso_U_11
_atom_site_aniso_U_22
_atom_site_aniso_U_33
_atom_site_aniso_U_23
_atom_site_aniso_U_13
_atom_site_aniso_U_12
Zn1 0.01993(19) 0.01503(18) 0.0220(2) 0.00437(16) 0.00598(18) 0.00667(15)
Zn2 0.0205(2) 0.0138(2) 0.0215(3) 0.00270(18) 0.0099(2) 0.00679(17)
V1 0.0191(3) 0.0148(3) 0.0086(3) 0.0000(2) 0.0008(2) 0.0064(2)
V2 0.0158(3) 0.0169(3) 0.0217(4) 0.0098(3) 0.0098(3) 0.0093(3)
V3 0.0196(3) 0.0268(3) 0.0205(3) 0.0056(3) 0.0077(3) 0.0146(2)
V4 0.0214(4) 0.0170(3) 0.0256(4) 0.0094(3) 0.0072(3) 0.0075(3)
N1 0.0263(14) 0.0144(12) 0.0214(16) 0.0034(12) 0.0107(12) 0.0074(11)
N2 0.0099(13) 0.0191(14) 0.0184(16) 0.0046(12) 0.0075(12) -0.0008(11)
N3 0.0300(15) 0.0049(12) 0.0417(19) 0.0057(12) 0.0102(14) 0.0017(11)
N4 0.0203(13) 0.0201(13) 0.0185(15) 0.0032(11) 0.0045(11) 0.0093(11)
N5 0.0267(18) 0.0168(15) 0.033(2) 0.0026(15) 0.0063(16) 0.0111(14)
N6 0.0316(15) 0.0276(14) 0.0314(16) 0.0071(13) 0.0081(13) 0.0108(11)
C1 0.0330(18) 0.0220(16) 0.030(2) 0.0032(15) 0.0108(15) 0.0121(15)
C2 0.056(2) 0.0490(17) 0.022(2) -0.0045(19) -0.008(2) 0.0293(19)
C3 0.0360(15) 0.0390(13) 0.0328(16) 0.0106(13) 0.0086(12) 0.0187(12)
C4 0.0289(14) 0.0213(13) 0.0266(16) 0.0067(12) 0.0099(11) 0.0108(11)
C5 0.0178(13) 0.0176(12) 0.0177(14) 0.0023(11) 0.0084(11) 0.0081(10)
C6 0.0246(14) 0.0172(13) 0.0266(16) 0.0052(12) 0.0087(12) 0.0109(11)
C7 0.0220(18) 0.0240(18) 0.031(2) -0.0009(16) 0.0114(16) 0.0027(15)
C8 0.0271(15) 0.0327(15) 0.0342(17) 0.0018(13) 0.0081(13) 0.0065(12)
C9 0.0301(16) 0.0292(16) 0.0306(18) 0.0030(14) 0.0098(13) 0.0121(13)
C10 0.0323(17) 0.0348(16) 0.0306(18) 0.0026(14) 0.0091(14) 0.0143(13)
C11 0.0357(16) 0.0294(14) 0.0315(17) 0.0097(13) 0.0117(13) 0.0163(12)
C12 0.0250(15) 0.0194(14) 0.0221(16) 0.0044(13) 0.0078(12) 0.0089(11)
C13 0.0257(15) 0.0205(14) 0.0237(16) 0.0076(13) 0.0115(12) 0.0109(11)
C14 0.0155(14) 0.0165(14) 0.0174(15) 0.0015(12) 0.0061(12) 0.0052(11)
C15 0.021(2) 0.046(2) 0.036(3) 0.022(2) 0.0058(19) 0.0210(18)
C16 0.0210(15) 0.0199(14) 0.0244(16) 0.0073(12) 0.0038(12) 0.0027(11)
O1 0.047(2) 0.115(3) 0.038(2) 0.049(2) 0.027(2) 0.034(2)
O2 0.047(3) 0.124(4) 0.051(3) 0.052(3) 0.033(2) 0.041(3)
O3 0.0358(15) 0.0133(12) 0.060(2) -0.0021(13) 0.0038(15) -0.0006(12)
O4 0.0321(16) 0.0344(16) 0.037(2) -0.0014(14) 0.0041(15) 0.0116(13)
O5 0.0310(13) 0.0329(12) 0.0426(18) 0.0096(12) 0.0000(13) 0.0227(10)
O6 0.0229(14) 0.0283(14) 0.050(2) -0.0009(14) 0.0060(14) 0.0173(12)
O7 0.0295(17) 0.0400(17) 0.024(2) 0.0146(16) 0.0007(16) 0.0228(15)
O8 0.038(2) 0.037(2) 0.019(2) 0.0139(18) 0.0104(19) 0.0162(19)
O9 0.0263(11) 0.0281(11) 0.0290(13) 0.0077(10) 0.0106(10) 0.0106(9)
O10 0.0175(12) 0.0291(14) 0.0348(16) 0.0176(12) 0.0201(11) 0.0071(11)
O11 0.0474(14) 0.0242(12) 0.0252(16) 0.0027(11) 0.0101(13) 0.0185(11)
O12 0.0328(15) 0.0236(13) 0.0241(18) -0.0078(12) -0.0009(14) 0.0170(12)
O13 0.0238(11) 0.0267(11) 0.0270(14) 0.0038(11) 0.0122(11) 0.0146(10)
O14 0.0200(14) 0.0279(14) 0.0302(18) 0.0031(13) 0.0069(13) 0.0129(11)

loop_
_atom_type_symbol
_atom_type_description
_atom_type_scat_dispersion_real
_atom_type_scat_dispersion_imag
_atom_type_scat_source
C C 0.0033 0.0016 'International Tables Vol C Tables 4.2.6.8 and 6.1.1.4'
H H 0.0000 0.0000 'International Tables Vol C Tables 4.2.6.8 and 6.1.1.4'
N N 0.0061 0.0033 'International Tables Vol C Tables 4.2.6.8 and 6.1.1.4'
O O 0.0106 0.0060 'International Tables Vol C Tables 4.2.6.8 and 6.1.1.4'
V V 0.3005 0.5294 'International Tables Vol C Tables 4.2.6.8 and 6.1.1.4'
Zn Zn 0.2839 1.4301 'International Tables Vol C Tables 4.2.6.8 and 6.1.1.4'

loop_
_geom_angle_atom_site_label_1
_geom_angle_atom_site_label_2
_geom_angle_atom_site_label_3
_geom_angle
_geom_angle_site_symmetry_1
_geom_angle_site_symmetry_3
O9 Zn1 O12 111.22(11) . .
O9 Zn1 O6 98.84(13) . .
O12 Zn1 O6 93.95(12) . .
O9 Zn1 N2 108.36(11) . .
O12 Zn1 N2 138.77(12) . .
O6 Zn1 N2 91.00(11) . .
O9 Zn1 N1 96.50(12) . .
O12 Zn1 N1 86.87(12) . .
O6 Zn1 N1 163.18(11) . .
N2 Zn1 N1 77.60(11) . .
O10 Zn2 O11 112.12(11) . .
O10 Zn2 O5 101.03(13) . .
O11 Zn2 O5 91.58(11) . .
O10 Zn2 N5 108.01(14) . .
O11 Zn2 N5 138.44(14) . .
O5 Zn2 N5 91.03(12) . .
O10 Zn2 N4 97.68(13) . .
O11 Zn2 N4 86.87(12) . .
O5 Zn2 N4 160.35(12) . .
N5 Zn2 N4 77.44(13) . .
O12 V1 O10 109.97(15) . .
O12 V1 O7 108.78(11) . .
O10 V1 O7 109.44(10) . .
O12 V1 O13 110.36(13) . .
O10 V1 O13 110.08(14) . .
O7 V1 O13 108.17(9) . .
O11 V2 O9 110.79(14) . .
O11 V2 O14 110.96(13) . .
O9 V2 O14 109.11(14) . .
O11 V2 O8 109.19(11) . .
O9 V2 O8 109.22(9) . .
O14 V2 O8 107.49(11) . .
O4 V3 O5 109.30(15) . 1_455
O4 V3 O1 109.29(12) . .
O5 V3 O1 112.07(12) 1_455 .
O4 V3 O13 110.04(15) . .
O5 V3 O13 108.78(12) 1_455 .
O1 V3 O13 107.32(9) . .
O3 V4 O6 111.84(15) . 1_655
O3 V4 O2 106.75(12) . .
O6 V4 O2 108.76(13) 1_655 .
O3 V4 O14 111.21(15) . .
O6 V4 O14 111.56(13) 1_655 .
O2 V4 O14 106.42(10) . .
C1 N1 C5 116.5(3) . .
C1 N1 Zn1 128.8(2) . .
C5 N1 Zn1 114.6(2) . .
C7 N2 C6 109.1(3) . .
C7 N2 Zn1 136.1(3) . .
C6 N2 Zn1 114.51(19) . .
C6 N3 C8 106.3(3) . .
C6 N3 H3B 126.9 . .
C8 N3 H3B 126.9 . .
C9 N4 C13 119.3(4) . .
C9 N4 Zn2 129.4(3) . .
C13 N4 Zn2 111.3(2) . .
C14 N5 C15 103.7(3) . .
C14 N5 Zn2 115.4(2) . .
C15 N5 Zn2 140.6(3) . .
C16 N6 C14 108.9(4) . .
C16 N6 H6A 125.5 . .
C14 N6 H6A 125.5 . .
N1 C1 C2 121.3(3) . .
N1 C1 H1A 119.4 . .
C2 C1 H1A 119.4 . .
C3 C2 C1 122.9(4) . .
C3 C2 H2A 118.5 . .
C1 C2 H2A 118.5 . .
C2 C3 C4 118.2(4) . .
C2 C3 H3A 120.9 . .
C4 C3 H3A 120.9 . .
C5 C4 C3 115.2(3) . .
C5 C4 H4A 122.4 . .
C3 C4 H4A 122.4 . .
N1 C5 C4 125.6(3) . .
N1 C5 C6 112.7(3) . .
C4 C5 C6 121.7(3) . .
N3 C6 N2 108.3(3) . .
N3 C6 C5 131.4(3) . .
N2 C6 C5 120.3(3) . .
C8 C7 N2 109.6(4) . .
C8 C7 H7A 125.2 . .
N2 C7 H7A 125.2 . .
C7 C8 N3 106.8(3) . .
C7 C8 H8A 126.6 . .
N3 C8 H8A 126.6 . .
N4 C9 C10 125.4(4) . .
N4 C9 H9A 117.3 . .
C10 C9 H9A 117.3 . .
C9 C10 C11 114.3(4) . .
C9 C10 H10A 122.8 . .
C11 C10 H10A 122.8 . .
C12 C11 C10 120.8(4) . .
C12 C11 H11A 119.6 . .
C10 C11 H11A 119.6 . .
C11 C12 C13 121.9(4) . .
C11 C12 H12A 119.0 . .
C13 C12 H12A 119.0 . .
N4 C13 C12 118.3(3) . .
N4 C13 C14 113.6(4) . .
C12 C13 C14 128.1(3) . .
N5 C14 N6 114.0(3) . .
N5 C14 C13 122.1(3) . .
N6 C14 C13 123.9(4) . .
N5 C15 C16 108.4(4) . .
N5 C15 H15A 125.8 . .
C16 C15 H15A 125.8 . .
N6 C16 C15 105.0(3) . .
N6 C16 H16A 127.5 . .
C15 C16 H16A 127.5 . .
V3 O1 V3 180.000(1) . 2_666
V4 O2 V4 180.00(4) . 2_865
V3 O5 Zn2 152.25(13) 1_655 .
V4 O6 Zn1 151.19(15) 1_455 .
V1 O7 V1 180.0 2_766 .
V2 O8 V2 180.0 . 2_765
V2 O9 Zn1 148.41(16) . .
V1 O10 Zn2 148.73(17) . .
V2 O11 Zn2 167.89(17) . .
V1 O12 Zn1 168.84(18) . .
V1 O13 V3 139.68(14) . .
V2 O14 V4 139.26(16) . .

loop_
_geom_bond_atom_site_label_1
_geom_bond_atom_site_label_2
_geom_bond_distance
_geom_bond_site_symmetry_2
Zn1 O9 2.008(3) .
Zn1 O12 2.008(3) .
Zn1 O6 2.030(3) .
Zn1 N2 2.054(3) .
Zn1 N1 2.195(3) .
Zn2 O10 1.975(3) .
Zn2 O11 2.017(3) .
Zn2 O5 2.037(3) .
Zn2 N5 2.044(3) .
Zn2 N4 2.221(3) .
V1 O12 1.640(3) .
V1 O10 1.658(3) .
V1 O7 1.7795(10) .
V1 O13 1.780(3) .
V2 O11 1.629(2) .
V2 O9 1.640(2) .
V2 O14 1.745(3) .
V2 O8 1.7810(10) .
V3 O4 1.622(3) .
V3 O5 1.637(3) 1_455
V3 O1 1.7569(11) .
V3 O13 1.801(3) .
V4 O3 1.598(3) .
V4 O6 1.650(3) 1_655
V4 O2 1.7672(12) .
V4 O14 1.828(3) .
N1 C1 1.317(4) .
N1 C5 1.343(4) .
N2 C7 1.354(4) .
N2 C6 1.359(5) .
N3 C6 1.353(4) .
N3 C8 1.448(5) .
N3 H3B 0.8600 .
N4 C9 1.337(5) .
N4 C13 1.360(5) .
N5 C14 1.285(5) .
N5 C15 1.401(5) .
N6 C16 1.311(5) .
N6 C14 1.335(4) .
N6 H6A 0.8600 .
C1 C2 1.388(6) .
C1 H1A 0.9300 .
C2 C3 1.285(5) .
C2 H2A 0.9300 .
C3 C4 1.444(5) .
C3 H3A 0.9300 .
C4 C5 1.366(5) .
C4 H4A 0.9300 .
C5 C6 1.458(4) .
C7 C8 1.321(5) .
C7 H7A 0.9300 .
C8 H8A 0.9300 .
C9 C10 1.353(7) .
C9 H9A 0.9300 .
C10 C11 1.444(5) .
C10 H10A 0.9300 .
C11 C12 1.311(5) .
C11 H11A 0.9300 .
C12 C13 1.392(6) .
C12 H12A 0.9300 .
C13 C14 1.440(5) .
C15 C16 1.416(6) .
C15 H15A 0.9300 .
C16 H16A 0.9300 .
O1 V3 1.7569(11) 2_666
O2 V4 1.7672(12) 2_865
O5 V3 1.637(3) 1_655
O6 V4 1.650(3) 1_455
O7 V1 1.7795(10) 2_766
O8 V2 1.7810(10) 2_765
